data_2016623
loop_
_publ_author_name
'Loro\~no-Gonzalez, D. J.'

_publ_section_title
;
 Polymeric [dihydrobis(pyrazol-1-yl)borato]potassium(I) and three
 dihydrobis(pyrazol-1-yl)borate--magnesium(I) compounds obtained by
 disproportionation of the Grignard reagent
;
_journal_coeditor_code AV3139
_journal_issue 6
_journal_name_full 'Acta Crystallographica Section C'
_journal_page_first m228
_journal_page_last m232
_journal_paper_doi 10.1107/S0108270108012481
_journal_volume 64
_journal_year 2008
_chemical_formula_iupac '[K (C6 H8 B1 N4)]'
_chemical_formula_moiety 'C6 H8 B K N4'
_chemical_formula_sum 'C6 H8 B K N4'
_chemical_formula_weight 186.07
_chemical_melting_point 444
_chemical_name_common 'Potassium dihydrobis(pyrazol-1-yl)borate'
_chemical_name_systematic Poly[[\m~4~-dihydrobis(pyrazol-1-yl)borato-\k^2^<i>N</i>,<i>N</i>']potassium(I)]
_space_group_IT_number 36
_symmetry_cell_setting orthorhombic
_symmetry_space_group_name_Hall 'C 2c -2'
_symmetry_space_group_name_H-M 'C m c 21'
_atom_sites_solution_hydrogens geom
_atom_sites_solution_primary direct
_atom_sites_solution_secondary difmap
_cell_angle_alpha 90
_cell_angle_beta 90
_cell_angle_gamma 90
_cell_formula_units_Z 4
_cell_length_a 17.167(3)
_cell_length_b 5.843(4)
_cell_length_c 8.754(3)
_cell_measurement_reflns_used 409
_cell_measurement_temperature 150(2)
_cell_measurement_theta_max 27.5
_cell_measurement_theta_min 2.5
_cell_volume 878.1(7)
_computing_cell_refinement 'SAINT (Bruker, 2002)'
_computing_data_collection 'SMART (Bruker, 2001)'
_computing_data_reduction 'SAINT (Bruker, 2002)'
_computing_molecular_graphics 'SHELXTL (Version 5.03; Sheldrick, 2008) and WinGX2003 (Farrugia, 1999)'
_computing_publication_material 'SHELXL97 (Sheldrick, 2008)'
_computing_structure_refinement 'SHELXL97 (Sheldrick, 2008)'
_computing_structure_solution 'SHELXS97 (Sheldrick, 2008)'
_diffrn_ambient_temperature 150(2)
_diffrn_measured_fraction_theta_full 0.996
_diffrn_measured_fraction_theta_max 0.996
_diffrn_measurement_device_type 'Bruker SMART APEX CCD area-detector diffractometer'
_diffrn_measurement_method '\f and \w'
_diffrn_radiation_monochromator graphite
_diffrn_radiation_source 'normal-focus sealed tube'
_diffrn_radiation_type MoK\a
_diffrn_radiation_wavelength 0.71073
_diffrn_reflns_av_R_equivalents 0.0204
_diffrn_reflns_av_sigmaI/netI 0.0261
_diffrn_reflns_limit_h_max 19
_diffrn_reflns_limit_h_min -22
_diffrn_reflns_limit_k_max 7
_diffrn_reflns_limit_k_min -6
_diffrn_reflns_limit_l_max 11
_diffrn_reflns_limit_l_min -8
_diffrn_reflns_number 2664
_diffrn_reflns_theta_full 27.48
_diffrn_reflns_theta_max 27.48
_diffrn_reflns_theta_min 2.37
_diffrn_standards_decay_% 0
_diffrn_standards_interval_time 0
_diffrn_standards_number 0
_exptl_absorpt_coefficient_mu 0.551
_exptl_absorpt_correction_T_max 0.965
_exptl_absorpt_correction_T_min 0.958
_exptl_absorpt_correction_type multi-scan
_exptl_absorpt_process_details '(SADABS; Sheldrick, 1996)'
_exptl_crystal_colour Colourless
_exptl_crystal_density_diffrn 1.408
_exptl_crystal_density_method 'not measured'
_exptl_crystal_description Needle
_exptl_crystal_F_000 384
_exptl_crystal_size_max 0.32
_exptl_crystal_size_mid 0.06
_exptl_crystal_size_min 0.06
_refine_diff_density_max 0.268
_refine_diff_density_min -0.172
_refine_ls_abs_structure_details 'Flack (1983), 373 Friedel pairs'
_refine_ls_abs_structure_Flack 0.10(5)
_refine_ls_extinction_method none
_refine_ls_goodness_of_fit_ref 1.004
_refine_ls_hydrogen_treatment constr
_refine_ls_matrix_type full
_refine_ls_number_parameters 64
_refine_ls_number_reflns 926
_refine_ls_number_restraints 1
_refine_ls_restrained_S_all 1.003
_refine_ls_R_factor_all 0.0242
_refine_ls_R_factor_gt 0.0237
_refine_ls_shift/su_max 0.000
_refine_ls_shift/su_mean 0.000
_refine_ls_structure_factor_coef Fsqd
_refine_ls_weighting_details 'calc w=1/[\s^2^(Fo^2^)+(0.0354P)^2^] where P=(Fo^2^+2Fc^2^)/3'
_refine_ls_weighting_scheme calc
_refine_ls_wR_factor_gt 0.0563
_refine_ls_wR_factor_ref 0.0564
_reflns_number_gt 893
_reflns_number_total 926
_reflns_threshold_expression I>2\s(I)
_cod_data_source_file av3139.cif
_cod_data_source_block I
_cod_database_code 2016623
_cod_database_fobs_code 2016623

loop_
_symmetry_equiv_pos_as_xyz
'x, y, z'
'-x, -y, z+1/2'
'-x, y, z'
'x, -y, z+1/2'
'x+1/2, y+1/2, z'
'-x+1/2, -y+1/2, z+1/2'
'-x+1/2, y+1/2, z'
'x+1/2, -y+1/2, z+1/2'

loop_
_atom_site_type_symbol
_atom_site_label
_atom_site_fract_x
_atom_site_fract_y
_atom_site_fract_z
_atom_site_U_iso_or_equiv
_atom_site_adp_type
_atom_site_calc_flag
_atom_site_refinement_flags
_atom_site_occupancy
K K1 0.5000 0.53814(7) 0.33974(5) 0.02430(13) Uani d S 1
N N1 0.59509(8) 0.6783(2) 0.62593(17) 0.0260(3) Uani d . 1
N N2 0.57477(8) 0.8776(2) 0.55564(16) 0.0211(3) Uani d . 1
B B1 0.5000 1.0107(6) 0.6045(4) 0.0223(5) Uani d S 1
H H111 0.5000 1.0344 0.7303 0.027 Uiso calc S 1
H H112 0.5000 1.1826 0.5505 0.027 Uiso calc S 1
C C1 0.65960(10) 0.6074(3) 0.5547(2) 0.0287(4) Uani d . 1
H H1 0.6866 0.4744 0.5794 0.034 Uiso calc R 1
C C2 0.68114(10) 0.7569(3) 0.4394(2) 0.0287(4) Uani d . 1
H H2 0.7234 0.7444 0.3735 0.034 Uiso calc R 1
C C3 0.62618(10) 0.9279(3) 0.4439(2) 0.0253(4) Uani d . 1
H H3 0.6247 1.0559 0.3809 0.030 Uiso calc R 1

loop_
_atom_site_aniso_label
_atom_site_aniso_U_11
_atom_site_aniso_U_22
_atom_site_aniso_U_33
_atom_site_aniso_U_12
_atom_site_aniso_U_13
_atom_site_aniso_U_23
K1 0.0313(2) 0.0222(2) 0.0194(2) 0.000 0.000 -0.0023(3)
N1 0.0294(7) 0.0230(7) 0.0258(8) 0.0031(6) 0.0001(6) 0.0027(6)
N2 0.0227(6) 0.0213(7) 0.0192(7) -0.0010(5) -0.0016(5) 0.0004(6)
B1 0.0249(11) 0.0190(12) 0.0229(15) 0.000 0.000 -0.0035(10)
C1 0.0255(8) 0.0284(9) 0.0324(10) 0.0044(7) -0.0023(7) -0.0012(8)
C2 0.0207(8) 0.0388(10) 0.0267(9) -0.0008(7) 0.0024(7) -0.0041(8)
C3 0.0226(8) 0.0297(9) 0.0236(9) -0.0060(6) -0.0013(7) 0.0026(7)

loop_
_atom_type_symbol
_atom_type_description
_atom_type_scat_dispersion_real
_atom_type_scat_dispersion_imag
_atom_type_scat_source
C C 0.0033 0.0016 'International Tables Vol C Tables 4.2.6.8 and 6.1.1.4'
H H 0.0000 0.0000 'International Tables Vol C Tables 4.2.6.8 and 6.1.1.4'
B B 0.0013 0.0007 'International Tables Vol C Tables 4.2.6.8 and 6.1.1.4'
N N 0.0061 0.0033 'International Tables Vol C Tables 4.2.6.8 and 6.1.1.4'
K K 0.2009 0.2494 'International Tables Vol C Tables 4.2.6.8 and 6.1.1.4'

loop_
_geom_angle_atom_site_label_1
_geom_angle_atom_site_label_2
_geom_angle_atom_site_label_3
_geom_angle_site_symmetry_1
_geom_angle_site_symmetry_3
_geom_angle
_geom_angle_publ_flag
N1 K1 N1 2_664 4_564 71.71(6) yes
N1 K1 N2 2_664 . 164.91(4) no
N1 K1 N2 4_564 . 117.94(4) no
N1 K1 N2 2_664 3_655 117.94(4) no
N1 K1 N2 4_564 3_655 164.91(4) no
N2 K1 N2 . 3_655 50.21(5) no
N1 K1 N1 2_664 . 166.16(4) no
N1 K1 N1 4_564 . 110.74(4) no
N2 K1 N1 . . 25.66(3) no
N2 K1 N1 3_655 . 62.96(4) no
N1 K1 N1 2_664 3_655 110.74(4) no
N1 K1 N1 4_564 3_655 166.16(4) no
N2 K1 N1 . 3_655 62.96(4) no
N2 K1 N1 3_655 3_655 25.66(3) no
N1 K1 N1 . 3_655 63.54(5) no
N1 K1 C3 2_664 . 152.95(5) no
N1 K1 C3 4_564 . 96.61(4) no
N2 K1 C3 . . 24.35(4) no
N2 K1 C3 3_655 . 69.55(4) no
N1 K1 C3 . . 40.76(4) no
N1 K1 C3 3_655 . 86.54(4) no
N1 K1 C3 2_664 3_655 96.61(4) no
N1 K1 C3 4_564 3_655 152.95(5) no
N2 K1 C3 . 3_655 69.55(4) no
N2 K1 C3 3_655 3_655 24.35(4) no
N1 K1 C3 . 3_655 86.54(4) no
N1 K1 C3 3_655 3_655 40.76(4) no
C3 K1 C3 . 3_655 82.90(6) no
N1 K1 B1 2_664 2_674 86.80(6) no
N1 K1 B1 4_564 2_674 86.80(6) no
N2 K1 B1 . 2_674 82.42(7) no
N2 K1 B1 3_655 2_674 82.42(7) no
N1 K1 B1 . 2_674 106.82(6) no
N1 K1 B1 3_655 2_674 106.82(6) no
C3 K1 B1 . 2_674 67.86(6) no
C3 K1 B1 3_655 2_674 67.86(6) no
N1 K1 C1 2_664 . 155.71(4) no
N1 K1 C1 4_564 . 87.30(4) no
N2 K1 C1 . . 38.97(4) no
N2 K1 C1 3_655 . 85.24(4) no
N1 K1 C1 . . 23.53(4) no
N1 K1 C1 3_655 . 86.84(4) no
C3 K1 C1 . . 38.53(5) no
C3 K1 C1 3_655 . 107.52(4) no
B1 K1 C1 2_674 . 104.52(5) no
N1 K1 C1 2_664 3_655 87.30(4) no
N1 K1 C1 4_564 3_655 155.71(4) no
N2 K1 C1 . 3_655 85.24(4) no
N2 K1 C1 3_655 3_655 38.97(4) no
N1 K1 C1 . 3_655 86.84(4) no
N1 K1 C1 3_655 3_655 23.53(4) no
C3 K1 C1 . 3_655 107.52(4) no
C3 K1 C1 3_655 3_655 38.53(5) no
B1 K1 C1 2_674 3_655 104.52(5) no
C1 K1 C1 . 3_655 109.83(7) no
N1 K1 C2 2_664 . 149.31(4) no
N1 K1 C2 4_564 . 79.12(4) no
N2 K1 C2 . . 38.93(4) no
N2 K1 C2 3_655 . 88.96(4) no
N1 K1 C2 . . 39.51(4) no
N1 K1 C2 3_655 . 99.86(4) no
C3 K1 C2 . . 23.27(4) no
C3 K1 C2 3_655 . 105.47(4) no
B1 K1 C2 2_674 . 82.22(4) no
C1 K1 C2 . . 23.34(4) no
C1 K1 C2 3_655 . 123.17(5) no
C1 N1 N2 . . 105.45(14) no
C1 N1 K1 . 2_665 131.13(11) no
N2 N1 K1 . 2_665 122.76(9) no
C1 N1 K1 . . 88.69(11) no
N2 N1 K1 . . 74.09(8) no
K1 N1 K1 2_665 . 96.57(4) no
C3 N2 N1 . . 110.24(13) no
C3 N2 B1 . . 128.89(19) no
N1 N2 B1 . . 120.85(18) no
C3 N2 K1 . . 88.12(10) no
N1 N2 K1 . . 80.25(8) no
B1 N2 K1 . . 98.58(12) no
N2 B1 N2 3_655 . 110.6(2) yes
N2 B1 K1 3_655 2_675 124.17(11) no
N2 B1 K1 . 2_675 124.17(12) no
N2 B1 H111 3_655 . 109.5 no
N2 B1 H111 . . 109.5 no
N2 B1 H112 3_655 . 109.5 no
N2 B1 H112 . . 109.5 no
K1 B1 H112 2_675 . 63.2 no
H111 B1 H112 . . 108.1 no
N1 C1 C2 . . 111.45(16) no
N1 C1 K1 . . 67.78(10) no
C2 C1 K1 . . 83.41(11) no
N1 C1 H1 . . 124.3 no
C2 C1 H1 . . 124.3 no
K1 C1 H1 . . 115.9 no
C3 C2 C1 . . 104.71(16) no
C3 C2 K1 . . 70.12(10) no
C1 C2 K1 . . 73.25(10) no
C3 C2 H2 . . 127.6 no
C1 C2 H2 . . 127.6 no
K1 C2 H2 . . 121.0 no
N2 C3 C2 . . 108.15(15) no
N2 C3 K1 . . 67.52(8) no
C2 C3 K1 . . 86.61(10) no
N2 C3 H3 . . 125.9 no
C2 C3 H3 . . 125.9 no
K1 C3 H3 . . 112.1 no

loop_
_geom_bond_atom_site_label_1
_geom_bond_atom_site_label_2
_geom_bond_site_symmetry_2
_geom_bond_distance
_geom_bond_publ_flag
K1 N1 2_664 2.7870(15) yes
K1 N1 4_564 2.7870(15) yes
K1 N2 . 3.0252(14) yes
K1 N1 . 3.1003(15) yes
K1 C1 . 3.3481(18) yes
K1 C2 . 3.4734(18) yes
K1 C3 . 3.2721(17) yes
N1 C1 . 1.337(2) no
N1 N2 . 1.3621(18) no
N2 C3 . 1.350(2) no
N2 B1 . 1.561(2) no
B1 H111 . 1.1100 no
B1 H112 . 1.1100 no
C1 C2 . 1.385(3) no
C1 H1 . 0.9300 no
C2 C3 . 1.375(3) no
C2 H2 . 0.9300 no
C3 H3 . 0.9300 no

loop_
_geom_contact_atom_site_label_1
_geom_contact_atom_site_label_2
_geom_contact_distance
_geom_contact_site_symmetry_2
_geom_contact_publ_flag
K1 H111 2.6700 2_674 yes
K1 H112 3.0100 2_674 yes
K1 H112 2.7800 1_545 yes
K1 H111 3.4800 2_664 yes
K1 H111 2.6700 4_574 yes
K1 H112 3.0100 4_574 yes
C2 H1 2.8800 7_655 yes
H1 C2 2.8800 7_645 no

loop_
_geom_torsion_atom_site_label_1
_geom_torsion_atom_site_label_2
_geom_torsion_atom_site_label_3
_geom_torsion_atom_site_label_4
_geom_torsion_site_symmetry_1
_geom_torsion_site_symmetry_4
_geom_torsion
_geom_torsion_publ_flag
N1 K1 N1 C1 2_664 . 102.87(15) no
N1 K1 N1 C1 4_564 . 5.16(10) no
N2 K1 N1 C1 . . -106.47(13) no
N2 K1 N1 C1 3_655 . -159.82(11) no
N1 K1 N1 C1 3_655 . 171.39(9) no
C3 K1 N1 C1 . . -70.31(11) no
C3 K1 N1 C1 3_655 . -153.45(10) no
B1 K1 N1 C1 2_674 . -87.83(10) no
C1 K1 N1 C1 3_655 . 167.95(13) no
C2 K1 N1 C1 . . -33.90(10) no
N1 K1 N1 N2 2_664 . -150.66(11) no
N1 K1 N1 N2 4_564 . 111.63(7) no
N2 K1 N1 N2 3_655 . -53.35(8) no
N1 K1 N1 N2 3_655 . -82.14(8) no
C3 K1 N1 N2 . . 36.16(8) no
C3 K1 N1 N2 3_655 . -46.98(9) no
B1 K1 N1 N2 2_674 . 18.65(9) no
C1 K1 N1 N2 . . 106.47(13) no
C1 K1 N1 N2 3_655 . -85.57(8) no
C2 K1 N1 N2 . . 72.57(9) no
N1 K1 N1 K1 2_664 2_665 -28.41(10) no
N1 K1 N1 K1 4_564 2_665 -126.12(6) no
N2 K1 N1 K1 . 2_665 122.25(9) no
N2 K1 N1 K1 3_655 2_665 68.90(4) no
N1 K1 N1 K1 3_655 2_665 40.11(4) no
C3 K1 N1 K1 . 2_665 158.41(8) no
C3 K1 N1 K1 3_655 2_665 75.27(4) no
B1 K1 N1 K1 2_674 2_665 140.90(5) no
C1 K1 N1 K1 . 2_665 -131.28(11) no
C1 K1 N1 K1 3_655 2_665 36.68(4) no
C2 K1 N1 K1 . 2_665 -165.17(8) no
C1 N1 N2 C3 . . -0.27(17) no
K1 N1 N2 C3 2_665 . -171.93(11) no
K1 N1 N2 C3 . . -84.33(11) no
C1 N1 N2 B1 . . 178.29(18) no
K1 N1 N2 B1 2_665 . 6.6(2) no
K1 N1 N2 B1 . . 94.22(16) no
C1 N1 N2 K1 . . 84.06(12) no
K1 N1 N2 K1 2_665 . -87.59(8) no
N1 K1 N2 C3 2_664 . -95.86(18) no
N1 K1 N2 C3 4_564 . 31.17(11) no
N2 K1 N2 C3 3_655 . -137.54(9) no
N1 K1 N2 C3 . . 110.90(13) no
N1 K1 N2 C3 3_655 . -164.42(10) no
C3 K1 N2 C3 3_655 . -120.25(12) no
B1 K1 N2 C3 2_674 . -51.11(10) no
C1 K1 N2 C3 . . 73.41(11) no
C1 K1 N2 C3 3_655 . -156.48(10) no
C2 K1 N2 C3 . . 35.87(10) no
N1 K1 N2 N1 2_664 . 153.24(16) no
N1 K1 N2 N1 4_564 . -79.74(8) no
N2 K1 N2 N1 3_655 . 111.56(8) no
N1 K1 N2 N1 3_655 . 84.68(9) no
C3 K1 N2 N1 . . -110.90(13) no
C3 K1 N2 N1 3_655 . 128.84(9) no
B1 K1 N2 N1 2_674 . -162.02(9) no
C1 K1 N2 N1 . . -37.49(8) no
C1 K1 N2 N1 3_655 . 92.62(9) no
C2 K1 N2 N1 . . -75.03(9) no
N1 K1 N2 B1 2_664 . 33.2(3) no
N1 K1 N2 B1 4_564 . 160.24(15) no
N2 K1 N2 B1 3_655 . -8.46(16) no
N1 K1 N2 B1 . . -120.02(18) no
N1 K1 N2 B1 3_655 . -35.34(15) no
C3 K1 N2 B1 . . 129.08(19) no
C3 K1 N2 B1 3_655 . 8.83(16) no
B1 K1 N2 B1 2_674 . 77.97(13) no
C1 K1 N2 B1 . . -157.51(17) no
C1 K1 N2 B1 3_655 . -27.40(16) no
C2 K1 N2 B1 . . 164.95(18) no
C3 N2 B1 N2 . 3_655 108.1(2) no
N1 N2 B1 N2 . 3_655 -70.2(3) no
K1 N2 B1 N2 . 3_655 13.5(3) no
C3 N2 B1 K1 . 2_675 -83.1(3) no
N1 N2 B1 K1 . 2_675 98.7(2) no
K1 N2 B1 K1 . 2_675 -177.59(16) no
N2 N1 C1 C2 . . -0.17(19) no
K1 N1 C1 C2 2_665 . 170.50(12) no
K1 N1 C1 C2 . . 72.92(14) no
N2 N1 C1 K1 . . -73.09(9) no
K1 N1 C1 K1 2_665 . 97.58(12) no
N1 K1 C1 N1 2_664 . -145.45(10) no
N1 K1 C1 N1 4_564 . -175.17(9) no
N2 K1 C1 N1 . . 41.32(9) no
N2 K1 C1 N1 3_655 . 17.96(10) no
N1 K1 C1 N1 3_655 . -7.72(8) no
C3 K1 C1 N1 . . 80.69(11) no
C3 K1 C1 N1 3_655 . 27.89(11) no
B1 K1 C1 N1 2_674 . 98.84(11) no
C1 K1 C1 N1 3_655 . -12.80(13) no
C2 K1 C1 N1 . . 116.41(15) no
N1 K1 C1 C2 2_664 . 98.14(14) no
N1 K1 C1 C2 4_564 . 68.42(10) no
N2 K1 C1 C2 . . -75.09(11) no
N2 K1 C1 C2 3_655 . -98.45(11) no
N1 K1 C1 C2 . . -116.41(15) no
N1 K1 C1 C2 3_655 . -124.13(10) no
C3 K1 C1 C2 . . -35.72(10) no
C3 K1 C1 C2 3_655 . -88.51(11) no
B1 K1 C1 C2 2_674 . -17.57(12) no
C1 K1 C1 C2 3_655 . -129.21(9) no
N1 C1 C2 C3 . . 0.5(2) no
K1 C1 C2 C3 . . 63.50(13) no
N1 C1 C2 K1 . . -62.98(13) no
N1 K1 C2 C3 2_664 . 119.92(12) no
N1 K1 C2 C3 4_564 . 138.06(12) no
N2 K1 C2 C3 . . -37.71(10) no
N2 K1 C2 C3 3_655 . -32.65(11) no
N1 K1 C2 C3 . . -78.81(12) no
N1 K1 C2 C3 3_655 . -55.98(12) no
C3 K1 C2 C3 3_655 . -14.54(10) no
B1 K1 C2 C3 2_674 . 49.84(13) no
C1 K1 C2 C3 . . -113.01(16) no
C1 K1 C2 C3 3_655 . -52.46(13) no
N1 K1 C2 C1 2_664 . -127.08(11) no
N1 K1 C2 C1 4_564 . -108.93(11) no
N2 K1 C2 C1 . . 75.30(11) no
N2 K1 C2 C1 3_655 . 80.36(11) no
N1 K1 C2 C1 . . 34.19(9) no
N1 K1 C2 C1 3_655 . 57.03(11) no
C3 K1 C2 C1 . . 113.01(16) no
C3 K1 C2 C1 3_655 . 98.47(11) no
B1 K1 C2 C1 2_674 . 162.85(12) no
C1 K1 C2 C1 3_655 . 60.55(11) no
N1 N2 C3 C2 . . 0.61(19) no
B1 N2 C3 C2 . . -177.80(19) no
K1 N2 C3 C2 . . -78.29(13) no
N1 N2 C3 K1 . . 78.89(10) no
B1 N2 C3 K1 . . -99.52(19) no
C1 C2 C3 N2 . . -0.67(19) no
K1 C2 C3 N2 . . 65.01(11) no
C1 C2 C3 K1 . . -65.68(13) no
N1 K1 C3 N2 2_664 . 145.29(10) no
N1 K1 C3 N2 4_564 . -152.60(10) no
N2 K1 C3 N2 3_655 . 33.62(8) no
N1 K1 C3 N2 . . -38.29(9) no
N1 K1 C3 N2 3_655 . 13.87(9) no
C3 K1 C3 N2 3_655 . 54.65(11) no
B1 K1 C3 N2 2_674 . 123.59(11) no
C1 K1 C3 N2 . . -75.40(11) no
C1 K1 C3 N2 3_655 . 24.65(10) no
C2 K1 C3 N2 . . -111.24(16) no
N1 K1 C3 C2 2_664 . -103.47(13) no
N1 K1 C3 C2 4_564 . -41.36(11) no
N2 K1 C3 C2 . . 111.24(16) no
N2 K1 C3 C2 3_655 . 144.86(12) no
N1 K1 C3 C2 . . 72.95(11) no
N1 K1 C3 C2 3_655 . 125.11(11) no
C3 K1 C3 C2 3_655 . 165.89(9) no
B1 K1 C3 C2 2_674 . -125.17(13) no
C1 K1 C3 C2 . . 35.84(10) no
C1 K1 C3 C2 3_655 . 135.89(11) no
